data_4114511
loop_
_publ_author_name
'Liliya A. Yatsunyk'
'Michael D. Carducci'
'F. Ann Walker'

_publ_contact_author_address
;
     University of Arizona
     Department of Chemistry
     1306 E. University
     Tucson, AZ 85721-0041
     USA
;
_publ_contact_author_email liliya@u.arizona.edu
_publ_contact_author_fax 520-621-8407
_publ_contact_author_name 'Dr. Ann Walker'
_publ_contact_author_phone 520-621-9697
_publ_section_title
;
 Low-Spin Ferriheme Models of the Cytochromes: Correlation of Molecular
 Structure with EPR Spectral Type
;
_journal_name_full 'Journal of the American Chemical Society'
_journal_page_first 15986
_journal_page_last 16005
_journal_paper_doi 10.1021/ja036398r
_journal_volume 125
_journal_year 2003
_chemical_formula_analytical 'Fe N8 C66 H64'
_chemical_formula_iupac '[Fe N8 C66 H64]Cl *4(C H Cl3)'
_chemical_formula_moiety 'Fe N8 C66 H64 +, H4 C4 Cl12, Cl -'
_chemical_formula_structural
;
[Fe (N4 C52 H44) (C7 H10 N2)2 4(C H Cl3) Cl-
;
_chemical_formula_sum 'C70 H68 Cl13 Fe N8'
_chemical_formula_weight 1538.02
_chemical_name_common 'Iron(III) chloride  '
_chemical_name_systematic
; 
bis{4-(N,N-dymethyl)aminopyridine}octamethyltetraphenylporphinato 
Iron(III) chloride  
;
_space_group_IT_number 14
_symmetry_cell_setting monoclinic
_symmetry_Int_Tables_number 14
_symmetry_space_group_name_Hall '-P 2ybc'
_symmetry_space_group_name_H-M 'P 1 21/c 1'
_atom_sites_solution_hydrogens geom
_atom_sites_solution_primary direct
_atom_sites_solution_secondary difmap
_audit_creation_method SHELXL-97
_cell_angle_alpha 90.00
_cell_angle_beta 94.396(2)
_cell_angle_gamma 90.00
_cell_formula_units_Z 4
_cell_length_a 15.9507(13)
_cell_length_b 23.2709(19)
_cell_length_c 19.5217(16)
_cell_measurement_reflns_used 5674
_cell_measurement_temperature 170(2)
_cell_measurement_theta_max 24.9355
_cell_measurement_theta_min 2.2675
_cell_volume 7224.9(10)
_computing_cell_refinement 'Bruker SMART'
_computing_data_collection 'Bruker SMART'
_computing_data_reduction 'Bruker SAINT'
_computing_molecular_graphics 'Bruker SHELXTL'
_computing_publication_material 'Bruker SHELXTL'
_computing_structure_refinement 'SHELXL-97 (Sheldrick, 1997)'
_computing_structure_solution 'SHELXS-97 (Sheldrick, 1990)'
_diffrn_ambient_temperature 170(2)
_diffrn_measured_fraction_theta_full 0.935
_diffrn_measured_fraction_theta_max 0.935
_diffrn_measurement_device_type 'CCD area detector'
_diffrn_measurement_method 'phi and omega scans'
_diffrn_radiation_monochromator graphite
_diffrn_radiation_source 'fine-focus sealed tube'
_diffrn_radiation_type MoK\a
_diffrn_radiation_wavelength 0.71073
_diffrn_reflns_av_R_equivalents 0.1010
_diffrn_reflns_av_sigmaI/netI 0.0966
_diffrn_reflns_limit_h_max 20
_diffrn_reflns_limit_h_min -20
_diffrn_reflns_limit_k_max 30
_diffrn_reflns_limit_k_min -29
_diffrn_reflns_limit_l_max 24
_diffrn_reflns_limit_l_min -25
_diffrn_reflns_number 77824
_diffrn_reflns_theta_full 27.80
_diffrn_reflns_theta_max 27.80
_diffrn_reflns_theta_min 1.55
_diffrn_standards_decay_% 0.17
_diffrn_standards_interval_count 1818
_diffrn_standards_number 213
_exptl_absorpt_coefficient_mu 0.737
_exptl_absorpt_correction_T_max 0.8372
_exptl_absorpt_correction_T_min 0.6874
_exptl_absorpt_correction_type multi-scan
_exptl_absorpt_process_details 'SADABS (Sheldrick, 1996)'
_exptl_crystal_colour 'deep red'
_exptl_crystal_density_diffrn 1.414
_exptl_crystal_density_meas 0
_exptl_crystal_description 'distorted parallelepiped'
_exptl_crystal_F_000 3164
_exptl_crystal_size_max 0.55
_exptl_crystal_size_mid 0.25
_exptl_crystal_size_min 0.25
_refine_diff_density_max 0.674
_refine_diff_density_min -0.766
_refine_diff_density_rms 0.097
_refine_ls_extinction_method none
_refine_ls_goodness_of_fit_ref 1.036
_refine_ls_hydrogen_treatment mixed
_refine_ls_matrix_type full
_refine_ls_number_parameters 946
_refine_ls_number_reflns 15968
_refine_ls_number_restraints 168
_refine_ls_restrained_S_all 1.040
_refine_ls_R_factor_all 0.1504
_refine_ls_R_factor_gt 0.0739
_refine_ls_shift/su_max 0.007
_refine_ls_shift/su_mean 0.000
_refine_ls_structure_factor_coef Fsqd
_refine_ls_weighting_details 'calc w=1/[\s^2^(Fo^2^)+(0.1054P)^2^+14.0195P] where P=(Fo^2^+2Fc^2^)/3'
_refine_ls_weighting_scheme calc
_refine_ls_wR_factor_gt 0.1882
_refine_ls_wR_factor_ref 0.2456
_reflns_number_gt 8572
_reflns_number_total 15968
_reflns_threshold_expression >2sigma(I)
_cod_data_source_file ja036398rsi20030606_112226.cif
_cod_data_source_block ly05bs
_cod_original_sg_symbol_Hall 'P 2(1)/c'
_cod_database_code 4114511

loop_
_symmetry_equiv_pos_as_xyz
'x, y, z'
'-x, y+1/2, -z+1/2'
'-x, -y, -z'
'x, -y-1/2, z-1/2'

loop_
_atom_site_label
_atom_site_type_symbol
_atom_site_fract_x
_atom_site_fract_y
_atom_site_fract_z
_atom_site_U_iso_or_equiv
_atom_site_adp_type
_atom_site_occupancy
_atom_site_symmetry_multiplicity
_atom_site_calc_flag
_atom_site_refinement_flags
_atom_site_disorder_assembly
_atom_site_disorder_group
Cl1 Cl 0.24674(8) 0.81479(6) 0.85895(7) 0.0480(3) Uani 1 1 d . . .
Fe1 Fe 0.74203(4) 0.64532(3) 0.98971(3) 0.02562(17) Uani 1 1 d . . .
N1 N 0.6896(2) 0.70715(15) 1.04146(18) 0.0276(8) Uani 1 1 d . . .
N2 N 0.7888(2) 0.70337(15) 0.92910(18) 0.0273(8) Uani 1 1 d . . .
N3 N 0.8054(2) 0.58344(15) 0.94634(18) 0.0279(8) Uani 1 1 d . . .
N4 N 0.6831(2) 0.58659(15) 1.04221(18) 0.0268(8) Uani 1 1 d . . .
N5 N 0.6463(2) 0.64076(15) 0.91747(19) 0.0283(8) Uani 1 1 d . . .
N6 N 0.4482(3) 0.6341(2) 0.7638(2) 0.0494(11) Uani 1 1 d . . .
N7 N 0.8407(2) 0.65111(15) 1.05924(19) 0.0279(8) Uani 1 1 d . . .
N8 N 1.0513(3) 0.65897(19) 1.2003(2) 0.0432(10) Uani 1 1 d . . .
C1 C 0.6481(3) 0.69931(19) 1.1009(2) 0.0297(10) Uani 1 1 d . . .
C2 C 0.6506(3) 0.7528(2) 1.1404(2) 0.0343(10) Uani 1 1 d . . .
C3 C 0.6884(3) 0.7930(2) 1.1023(2) 0.0353(11) Uani 1 1 d . . .
C4 C 0.7103(3) 0.76483(19) 1.0392(2) 0.0305(10) Uani 1 1 d . . .
C5 C 0.7383(3) 0.79119(18) 0.9815(2) 0.0318(10) Uani 1 1 d . . .
C6 C 0.7670(3) 0.76093(18) 0.9258(2) 0.0276(9) Uani 1 1 d . . .
C7 C 0.7861(3) 0.78395(19) 0.8596(2) 0.0325(10) Uani 1 1 d . . .
C8 C 0.8228(3) 0.74153(19) 0.8251(2) 0.0321(10) Uani 1 1 d . . .
C9 C 0.8277(3) 0.69135(18) 0.8701(2) 0.0288(9) Uani 1 1 d . . .
C10 C 0.8722(3) 0.64091(19) 0.8606(2) 0.0321(10) Uani 1 1 d . . .
C11 C 0.8676(3) 0.59185(18) 0.9021(2) 0.0291(10) Uani 1 1 d . . .
C12 C 0.9195(3) 0.54101(19) 0.9007(2) 0.0332(10) Uani 1 1 d . . .
C13 C 0.8856(3) 0.50115(18) 0.9414(2) 0.0307(10) Uani 1 1 d . . .
C14 C 0.8117(3) 0.52687(18) 0.9679(2) 0.0275(9) Uani 1 1 d . . .
C15 C 0.7507(3) 0.49935(18) 1.0031(2) 0.0284(9) Uani 1 1 d . . .
C16 C 0.6841(3) 0.52817(18) 1.0313(2) 0.0277(9) Uani 1 1 d . . .
C17 C 0.6119(3) 0.50181(19) 1.0596(2) 0.0320(10) Uani 1 1 d . . .
C18 C 0.5688(3) 0.54450(19) 1.0896(2) 0.0312(10) Uani 1 1 d . . .
C19 C 0.6165(3) 0.59751(18) 1.0814(2) 0.0282(9) Uani 1 1 d . . .
C20 C 0.6049(3) 0.64910(19) 1.1147(2) 0.0298(10) Uani 1 1 d . . .
C21 C 0.6219(4) 0.7633(2) 1.2106(3) 0.0474(13) Uani 1 1 d . . .
H21A H 0.6318 0.8036 1.2233 0.071 Uiso 1 1 calc R . .
H21B H 0.6535 0.7384 1.2439 0.071 Uiso 1 1 calc R . .
H21C H 0.5618 0.7547 1.2105 0.071 Uiso 1 1 calc R . .
C31 C 0.7092(4) 0.8529(2) 1.1268(3) 0.0545(15) Uani 1 1 d . . .
H31A H 0.6858 0.8594 1.1712 0.082 Uiso 1 1 calc R . .
H31B H 0.6850 0.8807 1.0932 0.082 Uiso 1 1 calc R . .
H31C H 0.7704 0.8577 1.1321 0.082 Uiso 1 1 calc R . .
C51 C 0.7369(3) 0.8557(2) 0.9787(3) 0.0388(11) Uani 1 1 d . . .
C52 C 0.6621(4) 0.8848(2) 0.9694(3) 0.0515(14) Uani 1 1 d . . .
H52A H 0.6108 0.8640 0.9634 0.062 Uiso 1 1 calc R . .
C53 C 0.6608(5) 0.9449(3) 0.9688(4) 0.070(2) Uani 1 1 d . . .
H53A H 0.6088 0.9648 0.9625 0.084 Uiso 1 1 calc R . .
C54 C 0.7350(5) 0.9749(2) 0.9773(3) 0.072(2) Uani 1 1 d . . .
H54A H 0.7342 1.0157 0.9780 0.086 Uiso 1 1 calc R . .
C55 C 0.8096(5) 0.9466(2) 0.9848(3) 0.0643(18) Uani 1 1 d . . .
H55A H 0.8607 0.9678 0.9891 0.077 Uiso 1 1 calc R . .
C56 C 0.8117(4) 0.8863(2) 0.9861(3) 0.0485(14) Uani 1 1 d . . .
H56A H 0.8640 0.8666 0.9920 0.058 Uiso 1 1 calc R . .
C71 C 0.7678(4) 0.8430(2) 0.8314(3) 0.0480(14) Uani 1 1 d . . .
H71A H 0.7880 0.8460 0.7854 0.072 Uiso 1 1 calc R . .
H71B H 0.7963 0.8716 0.8617 0.072 Uiso 1 1 calc R . .
H71C H 0.7070 0.8499 0.8287 0.072 Uiso 1 1 calc R . .
C81 C 0.8487(4) 0.7468(2) 0.7528(3) 0.0449(13) Uani 1 1 d . . .
H81A H 0.8377 0.7859 0.7361 0.067 Uiso 1 1 calc R . .
H81B H 0.8164 0.7194 0.7231 0.067 Uiso 1 1 calc R . .
H81C H 0.9088 0.7383 0.7523 0.067 Uiso 1 1 calc R . .
C101 C 0.9284(4) 0.6392(2) 0.8031(3) 0.0469(14) Uani 1 1 d . . .
C102 C 1.0030(4) 0.6687(3) 0.8066(4) 0.077(2) Uani 1 1 d . . .
H10A H 1.0210 0.6896 0.8468 0.092 Uiso 1 1 calc R . .
C103 C 1.0528(6) 0.6678(5) 0.7495(6) 0.115(4) Uani 1 1 d . . .
H10B H 1.1052 0.6873 0.7519 0.138 Uiso 1 1 calc R . .
C104 C 1.0256(9) 0.6388(6) 0.6913(6) 0.143(6) Uani 1 1 d . . .
H10C H 1.0581 0.6399 0.6525 0.171 Uiso 1 1 calc R . .
C105 C 0.9531(8) 0.6087(5) 0.6882(4) 0.114(4) Uani 1 1 d . . .
H10D H 0.9355 0.5880 0.6477 0.137 Uiso 1 1 calc R . .
C106 C 0.9043(5) 0.6078(3) 0.7439(3) 0.072(2) Uani 1 1 d . . .
H10E H 0.8541 0.5856 0.7419 0.087 Uiso 1 1 calc R . .
C121 C 0.9992(3) 0.5321(2) 0.8651(3) 0.0496(14) Uani 1 1 d . . .
H12A H 1.0199 0.4929 0.8738 0.074 Uiso 1 1 calc R . .
H12B H 1.0418 0.5597 0.8829 0.074 Uiso 1 1 calc R . .
H12C H 0.9875 0.5378 0.8156 0.074 Uiso 1 1 calc R . .
C131 C 0.9222(3) 0.4423(2) 0.9555(3) 0.0413(12) Uani 1 1 d . . .
H13A H 0.9723 0.4373 0.9302 0.062 Uiso 1 1 calc R . .
H13B H 0.8804 0.4130 0.9408 0.062 Uiso 1 1 calc R . .
H13C H 0.9375 0.4381 1.0049 0.062 Uiso 1 1 calc R . .
C151 C 0.7548(3) 0.43496(19) 1.0118(2) 0.0321(10) Uani 1 1 d . . .
C152 C 0.7330(3) 0.3986(2) 0.9565(3) 0.0379(11) Uani 1 1 d . . .
H15A H 0.7179 0.4141 0.9122 0.045 Uiso 1 1 calc R . .
C153 C 0.7337(4) 0.3397(2) 0.9668(3) 0.0537(15) Uani 1 1 d . . .
H15B H 0.7169 0.3149 0.9297 0.064 Uiso 1 1 calc R . .
C154 C 0.7583(4) 0.3166(2) 1.0301(4) 0.0577(17) Uani 1 1 d . . .
H15C H 0.7599 0.2761 1.0362 0.069 Uiso 1 1 calc R . .
C155 C 0.7806(4) 0.3523(2) 1.0840(3) 0.0545(16) Uani 1 1 d . . .
H15D H 0.7975 0.3364 1.1277 0.065 Uiso 1 1 calc R . .
C156 C 0.7789(3) 0.4119(2) 1.0757(3) 0.0423(12) Uani 1 1 d . . .
H15E H 0.7942 0.4363 1.1136 0.051 Uiso 1 1 calc R . .
C171 C 0.5821(3) 0.4406(2) 1.0557(3) 0.0427(12) Uani 1 1 d . . .
H17A H 0.5311 0.4368 1.0803 0.064 Uiso 1 1 calc R . .
H17B H 0.6261 0.4154 1.0769 0.064 Uiso 1 1 calc R . .
H17C H 0.5698 0.4297 1.0075 0.064 Uiso 1 1 calc R . .
C181 C 0.4864(3) 0.5377(2) 1.1204(3) 0.0446(13) Uani 1 1 d . . .
H18A H 0.4699 0.4971 1.1189 0.067 Uiso 1 1 calc R . .
H18B H 0.4435 0.5606 1.0943 0.067 Uiso 1 1 calc R . .
H18C H 0.4919 0.5508 1.1682 0.067 Uiso 1 1 calc R . .
C201 C 0.5456(3) 0.6506(2) 1.1707(3) 0.0373(11) Uani 1 1 d . . .
C202 C 0.5665(4) 0.6237(2) 1.2334(3) 0.0475(13) Uani 1 1 d . . .
H20A H 0.6180 0.6032 1.2401 0.057 Uiso 1 1 calc R . .
C203 C 0.5136(5) 0.6263(3) 1.2857(3) 0.0682(19) Uani 1 1 d . . .
H20B H 0.5291 0.6083 1.3284 0.082 Uiso 1 1 calc R . .
C204 C 0.4385(5) 0.6550(3) 1.2764(4) 0.076(2) Uani 1 1 d . . .
H20C H 0.4025 0.6573 1.3128 0.091 Uiso 1 1 calc R . .
C205 C 0.4156(4) 0.6805(3) 1.2138(4) 0.069(2) Uani 1 1 d . . .
H20D H 0.3625 0.6990 1.2068 0.083 Uiso 1 1 calc R . .
C206 C 0.4693(3) 0.6795(2) 1.1608(3) 0.0480(13) Uani 1 1 d . . .
H20E H 0.4540 0.6982 1.1184 0.058 Uiso 1 1 calc R . .
C401 C 0.6458(3) 0.6042(2) 0.8637(2) 0.0364(11) Uani 1 1 d . . .
H40A H 0.6922 0.5788 0.8617 0.044 Uiso 1 1 calc R . .
C402 C 0.5835(3) 0.6010(2) 0.8124(3) 0.0416(12) Uani 1 1 d . . .
H40B H 0.5878 0.5742 0.7761 0.050 Uiso 1 1 calc R . .
C403 C 0.5127(3) 0.6371(2) 0.8125(2) 0.0356(11) Uani 1 1 d . . .
C404 C 0.5140(3) 0.6764(2) 0.8673(3) 0.0412(12) Uani 1 1 d . . .
H40C H 0.4692 0.7030 0.8700 0.049 Uiso 1 1 calc R . .
C405 C 0.5796(3) 0.6763(2) 0.9165(3) 0.0414(12) Uani 1 1 d . . .
H40D H 0.5780 0.7034 0.9529 0.050 Uiso 1 1 calc R . .
C406 C 0.3727(4) 0.6679(3) 0.7689(3) 0.0622(17) Uani 1 1 d . . .
H40E H 0.3805 0.6939 0.8083 0.093 Uiso 1 1 calc R . .
H40F H 0.3251 0.6422 0.7749 0.093 Uiso 1 1 calc R . .
H40G H 0.3615 0.6904 0.7267 0.093 Uiso 1 1 calc R . .
C407 C 0.4510(4) 0.5920(4) 0.7083(3) 0.080(2) Uani 1 1 d . . .
H40H H 0.5058 0.5727 0.7117 0.120 Uiso 1 1 calc R . .
H40I H 0.4427 0.6116 0.6639 0.120 Uiso 1 1 calc R . .
H40J H 0.4064 0.5635 0.7121 0.120 Uiso 1 1 calc R . .
C501 C 0.8460(3) 0.6208(2) 1.1180(2) 0.0348(10) Uani 1 1 d . . .
H50A H 0.7998 0.5970 1.1271 0.042 Uiso 1 1 calc R . .
C502 C 0.9133(3) 0.6220(2) 1.1652(3) 0.0402(11) Uani 1 1 d . . .
H50B H 0.9130 0.5991 1.2055 0.048 Uiso 1 1 calc R . .
C503 C 0.9835(3) 0.6571(2) 1.1550(2) 0.0339(10) Uani 1 1 d . . .
C504 C 0.9770(3) 0.6886(2) 1.0941(3) 0.0482(13) Uani 1 1 d . . .
H50C H 1.0217 0.7132 1.0835 0.058 Uiso 1 1 calc R . .
C505 C 0.9075(3) 0.6844(2) 1.0497(3) 0.0475(13) Uani 1 1 d . . .
H50D H 0.9059 0.7068 1.0089 0.057 Uiso 1 1 calc R . .
C506 C 1.0564(4) 0.6227(3) 1.2603(3) 0.0702(19) Uani 1 1 d . . .
H50E H 1.0018 0.6042 1.2647 0.105 Uiso 1 1 calc R . .
H50F H 1.0715 0.6460 1.3012 0.105 Uiso 1 1 calc R . .
H50G H 1.0994 0.5931 1.2557 0.105 Uiso 1 1 calc R . .
C507 C 1.1263(3) 0.6905(3) 1.1844(3) 0.0530(14) Uani 1 1 d . . .
H50H H 1.1139 0.7133 1.1426 0.079 Uiso 1 1 calc R . .
H50I H 1.1717 0.6633 1.1772 0.079 Uiso 1 1 calc R . .
H50J H 1.1437 0.7161 1.2227 0.079 Uiso 1 1 calc R . .
C100 C 0.3817(12) 0.8298(7) 1.0028(9) 0.051(7) Uani 0.50 1 d PD A 1
H10F H 0.3342 0.8254 0.9666 0.061 Uiso 0.50 1 calc PR A 1
Cl10 Cl 0.4150(10) 0.9016(5) 1.0043(8) 0.104(4) Uani 0.50 1 d PD A 1
Cl11 Cl 0.3463(5) 0.8120(3) 1.0817(4) 0.0744(18) Uani 0.50 1 d PD A 1
Cl12 Cl 0.4629(9) 0.7842(6) 0.9836(6) 0.092(3) Uani 0.50 1 d PD A 1
C200 C 0.3868(13) 0.8324(8) 0.9930(11) 0.065(9) Uani 0.50 1 d PD B 2
H20F H 0.3545 0.8202 0.9496 0.078 Uiso 0.50 1 calc PR B 2
Cl20 Cl 0.3213(5) 0.8264(4) 1.0607(4) 0.112(3) Uani 0.50 1 d PD B 2
Cl21 Cl 0.4725(9) 0.7874(5) 1.0079(7) 0.101(4) Uani 0.50 1 d PD B 2
Cl22 Cl 0.4203(8) 0.9025(5) 0.9834(8) 0.096(3) Uani 0.50 1 d PD B 2
C300 C 0.0839(9) 0.8408(5) 0.9558(8) 0.049(7) Uani 0.50 1 d PD C 1
H30A H 0.1274 0.8369 0.9219 0.059 Uiso 0.50 1 calc PR C 1
Cl30 Cl 0.1261(6) 0.8108(3) 1.0336(4) 0.087(3) Uani 0.50 1 d PD C 1
Cl31 Cl 0.0560(9) 0.9127(5) 0.9579(11) 0.153(7) Uani 0.50 1 d PD C 1
Cl32 Cl -0.0012(9) 0.7997(7) 0.9260(8) 0.106(4) Uani 0.50 1 d PD C 1
C400 C 0.0768(12) 0.8428(7) 0.9522(9) 0.092(12) Uani 0.50 1 d PD D 2
H40K H 0.1254 0.8423 0.9227 0.111 Uiso 0.50 1 calc PR D 2
Cl40 Cl -0.0068(8) 0.8030(7) 0.9143(8) 0.093(4) Uani 0.50 1 d PD D 2
Cl41 Cl 0.0498(6) 0.9125(4) 0.9712(9) 0.092(3) Uani 0.50 1 d PD D 2
Cl42 Cl 0.1044(8) 0.8103(5) 1.0314(5) 0.137(4) Uani 0.50 1 d PD D 2
C500 C 0.2815(15) 0.9519(11) 0.8134(10) 0.070(8) Uani 0.50 1 d PD E 1
H50K H 0.2911 0.9101 0.8229 0.084 Uiso 0.50 1 calc PR E 1
Cl51 Cl 0.2568(19) 0.9634(11) 0.7249(8) 0.112(5) Uani 0.50 1 d PD E 1
Cl52 Cl 0.1991(13) 0.9775(7) 0.8589(8) 0.091(4) Uani 0.50 1 d PD E 1
Cl53 Cl 0.3712(13) 0.9916(11) 0.8409(12) 0.084(4) Uani 0.50 1 d PD E 1
C600 C 0.2725(14) 0.9605(9) 0.7998(10) 0.053(6) Uani 0.50 1 d PD F 2
H60A H 0.2743 0.9181 0.8082 0.064 Uiso 0.50 1 calc PR F 2
Cl60 Cl 0.1936(12) 0.9897(7) 0.8478(8) 0.081(3) Uani 0.50 1 d PD F 2
Cl61 Cl 0.3709(13) 0.9882(11) 0.8255(12) 0.100(5) Uani 0.50 1 d PD F 2
Cl62 Cl 0.2463(16) 0.9715(10) 0.7129(7) 0.089(3) Uani 0.50 1 d PD F 2
C700 C 0.2066(6) 0.9990(4) 1.1857(5) 0.052(3) Uani 0.50 1 d PD G 1
H70A H 0.2346 1.0260 1.1548 0.062 Uiso 0.50 1 calc PR G 1
Cl70 Cl 0.21796(13) 0.92790(8) 1.15476(11) 0.0804(5) Uani 0.50 1 d PD G 1
Cl71 Cl 0.09730(15) 1.01510(9) 1.18141(14) 0.0982(7) Uani 0.50 1 d PD G 1
Cl72 Cl 0.25207(18) 1.00693(10) 1.26782(11) 0.1057(8) Uani 0.50 1 d PD G 1
C800 C 0.1714(8) 0.9692(6) 1.2176(7) 0.096(5) Uani 0.50 1 d PD H 2
H80A H 0.1432 0.9423 1.2486 0.115 Uiso 0.50 1 calc PR H 2
Cl80 Cl 0.21796(13) 0.92790(8) 1.15476(11) 0.0804(5) Uani 0.50 1 d PD H 2
Cl81 Cl 0.09730(15) 1.01510(9) 1.18141(14) 0.0982(7) Uani 0.50 1 d PD H 2
Cl82 Cl 0.25207(18) 1.00693(10) 1.26782(11) 0.1057(8) Uani 0.50 1 d PD H 2

loop_
_atom_site_aniso_label
_atom_site_aniso_U_11
_atom_site_aniso_U_22
_atom_site_aniso_U_33
_atom_site_aniso_U_23
_atom_site_aniso_U_13
_atom_site_aniso_U_12
Cl1 0.0434(7) 0.0547(8) 0.0462(7) 0.0117(6) 0.0055(6) 0.0009(6)
Fe1 0.0265(3) 0.0187(3) 0.0323(3) -0.0008(3) 0.0063(2) 0.0000(2)
N1 0.0281(19) 0.0208(18) 0.034(2) -0.0022(15) 0.0042(16) 0.0015(15)
N2 0.0295(19) 0.0194(18) 0.034(2) 0.0004(15) 0.0056(16) 0.0005(14)
N3 0.0312(19) 0.0214(18) 0.0316(19) 0.0007(15) 0.0059(16) -0.0007(15)
N4 0.0280(19) 0.0203(18) 0.033(2) 0.0027(15) 0.0073(15) -0.0013(14)
N5 0.033(2) 0.0190(18) 0.034(2) -0.0010(15) 0.0061(16) -0.0024(15)
N6 0.042(2) 0.059(3) 0.046(3) -0.008(2) -0.008(2) 0.004(2)
N7 0.0276(18) 0.0202(18) 0.037(2) -0.0017(15) 0.0074(16) 0.0006(14)
N8 0.036(2) 0.047(3) 0.045(3) 0.001(2) -0.0009(19) -0.0008(19)
C1 0.028(2) 0.028(2) 0.034(2) -0.0044(19) 0.0050(19) 0.0054(18)
C2 0.036(3) 0.031(2) 0.036(3) -0.007(2) 0.005(2) 0.001(2)
C3 0.037(3) 0.028(2) 0.041(3) -0.008(2) 0.004(2) 0.003(2)
C4 0.028(2) 0.024(2) 0.040(3) -0.0017(19) 0.0009(19) 0.0012(18)
C5 0.036(2) 0.019(2) 0.040(3) -0.0011(19) 0.001(2) 0.0008(18)
C6 0.026(2) 0.020(2) 0.037(2) 0.0020(18) 0.0022(18) -0.0023(17)
C7 0.036(2) 0.022(2) 0.039(3) 0.0025(19) 0.001(2) -0.0039(19)
C8 0.033(2) 0.024(2) 0.040(3) 0.0040(19) 0.006(2) -0.0034(18)
C9 0.030(2) 0.026(2) 0.032(2) -0.0001(18) 0.0074(19) -0.0014(18)
C10 0.034(2) 0.028(2) 0.036(2) 0.0013(19) 0.010(2) -0.0010(19)
C11 0.030(2) 0.023(2) 0.036(2) 0.0003(18) 0.0076(19) 0.0019(17)
C12 0.034(2) 0.026(2) 0.041(3) -0.005(2) 0.012(2) 0.0015(19)
C13 0.031(2) 0.022(2) 0.039(3) -0.0021(19) 0.005(2) 0.0033(18)
C14 0.028(2) 0.019(2) 0.036(2) -0.0029(18) 0.0062(19) 0.0009(17)
C15 0.033(2) 0.020(2) 0.033(2) 0.0023(17) 0.0058(19) -0.0016(17)
C16 0.032(2) 0.020(2) 0.031(2) 0.0001(17) 0.0052(19) -0.0021(17)
C17 0.034(2) 0.025(2) 0.037(3) 0.0017(19) 0.007(2) -0.0014(19)
C18 0.029(2) 0.029(2) 0.036(3) 0.0025(19) 0.0063(19) -0.0014(18)
C19 0.028(2) 0.024(2) 0.033(2) 0.0042(18) 0.0056(18) 0.0008(18)
C20 0.027(2) 0.031(2) 0.033(2) 0.0015(19) 0.0081(18) 0.0015(18)
C21 0.057(3) 0.040(3) 0.048(3) -0.016(2) 0.019(3) -0.005(2)
C31 0.079(4) 0.033(3) 0.053(3) -0.014(2) 0.014(3) -0.007(3)
C51 0.054(3) 0.021(2) 0.043(3) -0.003(2) 0.013(2) -0.001(2)
C52 0.062(4) 0.032(3) 0.062(4) 0.002(3) 0.010(3) 0.005(3)
C53 0.106(6) 0.031(3) 0.076(5) -0.001(3) 0.022(4) 0.025(4)
C54 0.127(7) 0.019(3) 0.073(4) -0.003(3) 0.041(4) 0.002(4)
C55 0.095(5) 0.033(3) 0.069(4) -0.016(3) 0.029(4) -0.026(3)
C56 0.061(3) 0.029(3) 0.057(3) -0.009(2) 0.015(3) -0.011(2)
C71 0.073(4) 0.027(3) 0.045(3) 0.010(2) 0.011(3) 0.007(2)
C81 0.059(3) 0.034(3) 0.042(3) 0.006(2) 0.007(3) 0.000(2)
C101 0.055(3) 0.037(3) 0.052(3) 0.013(2) 0.027(3) 0.016(2)
C102 0.060(4) 0.071(5) 0.104(6) 0.043(4) 0.046(4) 0.015(3)
C103 0.072(5) 0.126(8) 0.156(9) 0.088(8) 0.072(6) 0.037(5)
C104 0.156(11) 0.176(12) 0.111(8) 0.088(9) 0.103(9) 0.101(10)
C105 0.163(10) 0.131(8) 0.057(5) 0.027(5) 0.060(6) 0.085(8)
C106 0.103(5) 0.062(4) 0.056(4) 0.013(3) 0.038(4) 0.028(4)
C121 0.046(3) 0.036(3) 0.070(4) 0.008(3) 0.030(3) 0.010(2)
C131 0.039(3) 0.032(3) 0.054(3) 0.003(2) 0.014(2) 0.008(2)
C151 0.035(2) 0.021(2) 0.042(3) 0.0024(19) 0.012(2) 0.0027(19)
C152 0.044(3) 0.024(2) 0.047(3) -0.001(2) 0.008(2) -0.002(2)
C153 0.061(4) 0.026(3) 0.077(4) -0.010(3) 0.023(3) -0.005(2)
C154 0.061(4) 0.022(3) 0.094(5) 0.009(3) 0.029(4) 0.001(2)
C155 0.053(3) 0.042(3) 0.071(4) 0.029(3) 0.019(3) 0.011(3)
C156 0.044(3) 0.038(3) 0.045(3) 0.009(2) 0.010(2) 0.003(2)
C171 0.043(3) 0.027(3) 0.060(3) 0.001(2) 0.013(2) -0.006(2)
C181 0.039(3) 0.040(3) 0.057(3) -0.004(2) 0.018(2) -0.011(2)
C201 0.034(2) 0.035(3) 0.045(3) -0.008(2) 0.014(2) -0.002(2)
C202 0.052(3) 0.050(3) 0.042(3) -0.005(3) 0.011(3) -0.007(3)
C203 0.078(5) 0.084(5) 0.045(3) -0.004(3) 0.024(3) -0.025(4)
C204 0.067(5) 0.089(5) 0.077(5) -0.027(4) 0.045(4) -0.024(4)
C205 0.043(3) 0.073(5) 0.096(6) -0.030(4) 0.037(4) -0.002(3)
C206 0.041(3) 0.042(3) 0.064(4) -0.006(3) 0.017(3) 0.001(2)
C401 0.035(3) 0.032(3) 0.043(3) -0.001(2) 0.006(2) 0.000(2)
C402 0.043(3) 0.042(3) 0.040(3) -0.015(2) 0.002(2) -0.002(2)
C403 0.034(3) 0.036(3) 0.037(3) 0.008(2) 0.004(2) -0.004(2)
C404 0.038(3) 0.035(3) 0.049(3) -0.007(2) -0.003(2) 0.006(2)
C405 0.038(3) 0.034(3) 0.051(3) -0.010(2) -0.002(2) 0.007(2)
C406 0.048(3) 0.068(4) 0.067(4) -0.006(3) -0.016(3) 0.009(3)
C407 0.066(4) 0.110(6) 0.060(4) -0.035(4) -0.021(3) 0.018(4)
C501 0.034(2) 0.034(3) 0.037(3) 0.002(2) 0.006(2) -0.001(2)
C502 0.041(3) 0.042(3) 0.038(3) 0.003(2) 0.001(2) -0.002(2)
C503 0.032(2) 0.032(3) 0.039(3) -0.010(2) 0.005(2) 0.0029(19)
C504 0.037(3) 0.049(3) 0.058(3) 0.014(3) -0.002(3) -0.012(2)
C505 0.040(3) 0.048(3) 0.054(3) 0.020(3) -0.003(2) -0.012(2)
C506 0.061(4) 0.088(5) 0.057(4) 0.017(4) -0.025(3) -0.019(4)
C507 0.039(3) 0.057(4) 0.062(4) -0.001(3) -0.009(3) -0.007(3)
C100 0.045(13) 0.046(14) 0.060(12) -0.010(9) -0.008(9) 0.003(10)
Cl10 0.167(8) 0.045(3) 0.106(7) 0.004(3) 0.046(5) 0.006(3)
Cl11 0.100(5) 0.058(3) 0.066(3) -0.005(2) 0.009(3) 0.006(3)
Cl12 0.081(5) 0.078(4) 0.119(7) -0.036(5) 0.013(4) 0.032(3)
C200 0.075(18) 0.063(18) 0.058(12) -0.013(11) 0.006(12) 0.032(13)
Cl20 0.099(5) 0.139(8) 0.103(6) -0.055(5) 0.049(5) -0.021(4)
Cl21 0.069(4) 0.067(5) 0.169(11) 0.032(6) 0.018(6) 0.028(4)
Cl22 0.097(5) 0.056(4) 0.135(10) 0.018(4) 0.015(5) 0.025(3)
C300 0.038(10) 0.030(8) 0.084(17) 0.002(9) 0.030(10) -0.026(7)
Cl30 0.092(4) 0.098(5) 0.072(4) -0.029(3) 0.007(3) 0.031(4)
Cl31 0.157(9) 0.072(6) 0.243(13) -0.042(6) 0.109(8) -0.030(5)
Cl32 0.099(9) 0.088(6) 0.135(8) -0.004(5) 0.045(6) -0.037(6)
C400 0.065(16) 0.15(3) 0.060(16) -0.038(14) 0.005(12) 0.033(15)
Cl40 0.052(4) 0.108(8) 0.115(6) -0.047(5) -0.009(4) -0.022(4)
Cl41 0.058(3) 0.050(4) 0.169(7) -0.002(4) 0.020(4) -0.007(3)
Cl42 0.149(8) 0.147(7) 0.113(6) 0.049(5) -0.002(5) -0.066(6)
C500 0.133(18) 0.043(12) 0.038(10) 0.026(8) 0.029(10) 0.021(10)
Cl51 0.217(12) 0.083(9) 0.038(5) 0.009(5) 0.013(6) -0.006(7)
Cl52 0.144(6) 0.072(8) 0.061(5) 0.008(4) 0.038(4) 0.016(5)
Cl53 0.123(7) 0.051(5) 0.080(7) -0.007(5) 0.017(5) -0.009(4)
C600 0.113(14) 0.018(7) 0.030(8) 0.009(7) 0.013(8) -0.008(8)
Cl60 0.134(6) 0.055(5) 0.057(5) -0.003(4) 0.019(4) -0.006(4)
Cl61 0.132(8) 0.068(10) 0.098(11) 0.029(7) 0.002(6) -0.024(6)
Cl62 0.172(7) 0.064(5) 0.031(4) 0.010(4) 0.016(5) 0.003(4)
C700 0.083(8) 0.026(5) 0.050(7) 0.005(5) 0.033(6) -0.007(5)
Cl70 0.0951(13) 0.0533(10) 0.0951(14) -0.0094(9) 0.0224(11) 0.0075(9)
Cl71 0.1013(15) 0.0582(11) 0.141(2) -0.0143(12) 0.0463(14) 0.0041(10)
Cl72 0.167(2) 0.0815(14) 0.0695(13) -0.0008(10) 0.0128(14) -0.0200(14)
C800 0.129(15) 0.083(12) 0.076(11) 0.005(9) 0.008(10) -0.006(11)
Cl80 0.0951(13) 0.0533(10) 0.0951(14) -0.0094(9) 0.0224(11) 0.0075(9)
Cl81 0.1013(15) 0.0582(11) 0.141(2) -0.0143(12) 0.0463(14) 0.0041(10)
Cl82 0.167(2) 0.0815(14) 0.0695(13) -0.0008(10) 0.0128(14) -0.0200(14)

loop_
_atom_type_symbol
_atom_type_description
_atom_type_scat_dispersion_real
_atom_type_scat_dispersion_imag
_atom_type_scat_source
C C 0.0033 0.0016 'International Tables Vol C Tables 4.2.6.8 and 6.1.1.4'
H H 0.0000 0.0000 'International Tables Vol C Tables 4.2.6.8 and 6.1.1.4'
N N 0.0061 0.0033 'International Tables Vol C Tables 4.2.6.8 and 6.1.1.4'
Cl Cl 0.1484 0.1585 'International Tables Vol C Tables 4.2.6.8 and 6.1.1.4'
Fe Fe 0.3463 0.8444 'International Tables Vol C Tables 4.2.6.8 and 6.1.1.4'

loop_
_geom_angle_atom_site_label_1
_geom_angle_atom_site_label_2
_geom_angle_atom_site_label_3
_geom_angle
N2 Fe1 N1 90.13(15)
N2 Fe1 N3 90.73(15)
N1 Fe1 N3 173.37(15)
N2 Fe1 N4 173.03(15)
N1 Fe1 N4 90.09(15)
N3 Fe1 N4 89.85(15)
N2 Fe1 N5 85.23(14)
N1 Fe1 N5 93.93(15)
N3 Fe1 N5 92.70(15)
N4 Fe1 N5 87.80(15)
N2 Fe1 N7 92.68(15)
N1 Fe1 N7 86.92(14)
N3 Fe1 N7 86.47(15)
N4 Fe1 N7 94.29(15)
N5 Fe1 N7 177.74(15)
C4 N1 C1 106.5(3)
C4 N1 Fe1 125.3(3)
C1 N1 Fe1 125.2(3)
C9 N2 C6 106.5(3)
C9 N2 Fe1 125.1(3)
C6 N2 Fe1 125.7(3)
C11 N3 C14 106.7(3)
C11 N3 Fe1 125.4(3)
C14 N3 Fe1 126.0(3)
C16 N4 C19 106.6(3)
C16 N4 Fe1 126.0(3)
C19 N4 Fe1 125.0(3)
C405 N5 C401 114.8(4)
C405 N5 Fe1 122.4(3)
C401 N5 Fe1 122.7(3)
C403 N6 C406 121.2(5)
C403 N6 C407 119.5(5)
C406 N6 C407 119.1(5)
C505 N7 C501 115.1(4)
C505 N7 Fe1 122.4(3)
C501 N7 Fe1 122.6(3)
C503 N8 C506 120.5(5)
C503 N8 C507 120.6(4)
C506 N8 C507 118.2(5)
N1 C1 C20 123.0(4)
N1 C1 C2 109.4(4)
C20 C1 C2 127.3(4)
C3 C2 C1 106.9(4)
C3 C2 C21 124.5(4)
C1 C2 C21 128.6(4)
C2 C3 C4 107.3(4)
C2 C3 C31 124.0(4)
C4 C3 C31 128.5(4)
N1 C4 C5 123.2(4)
N1 C4 C3 109.6(4)
C5 C4 C3 126.9(4)
C4 C5 C6 123.6(4)
C4 C5 C51 117.8(4)
C6 C5 C51 118.6(4)
N2 C6 C5 123.0(4)
N2 C6 C7 109.3(4)
C5 C6 C7 127.5(4)
C8 C7 C6 107.6(4)
C8 C7 C71 124.4(4)
C6 C7 C71 128.0(4)
C7 C8 C9 106.8(4)
C7 C8 C81 124.6(4)
C9 C8 C81 128.6(4)
N2 C9 C10 123.4(4)
N2 C9 C8 109.5(4)
C10 C9 C8 126.7(4)
C9 C10 C11 124.0(4)
C9 C10 C101 117.8(4)
C11 C10 C101 118.3(4)
N3 C11 C10 123.3(4)
N3 C11 C12 109.6(4)
C10 C11 C12 126.8(4)
C13 C12 C11 107.0(4)
C13 C12 C121 124.2(4)
C11 C12 C121 128.7(4)
C12 C13 C14 107.3(4)
C12 C13 C131 124.1(4)
C14 C13 C131 128.6(4)
N3 C14 C15 123.5(4)
N3 C14 C13 109.0(4)
C15 C14 C13 127.2(4)
C14 C15 C16 123.6(4)
C14 C15 C151 119.2(4)
C16 C15 C151 117.2(4)
N4 C16 C15 123.4(4)
N4 C16 C17 109.9(4)
C15 C16 C17 126.4(4)
C18 C17 C16 107.2(4)
C18 C17 C171 123.0(4)
C16 C17 C171 129.7(4)
C17 C18 C19 106.4(4)
C17 C18 C181 125.6(4)
C19 C18 C181 127.9(4)
N4 C19 C20 123.9(4)
N4 C19 C18 109.6(4)
C20 C19 C18 126.0(4)
C19 C20 C1 123.4(4)
C19 C20 C201 118.6(4)
C1 C20 C201 118.0(4)
C2 C21 H21A 109.5
C2 C21 H21B 109.5
H21A C21 H21B 109.5
C2 C21 H21C 109.5
H21A C21 H21C 109.5
H21B C21 H21C 109.5
C3 C31 H31A 109.5
C3 C31 H31B 109.5
H31A C31 H31B 109.5
C3 C31 H31C 109.5
H31A C31 H31C 109.5
H31B C31 H31C 109.5
C52 C51 C56 119.6(5)
C52 C51 C5 120.5(5)
C56 C51 C5 119.9(5)
C51 C52 C53 120.4(6)
C51 C52 H52A 119.8
C53 C52 H52A 119.8
C54 C53 C52 119.7(6)
C54 C53 H53A 120.2
C52 C53 H53A 120.2
C55 C54 C53 120.4(5)
C55 C54 H54A 119.8
C53 C54 H54A 119.8
C54 C55 C56 120.4(6)
C54 C55 H55A 119.8
C56 C55 H55A 119.8
C51 C56 C55 119.4(6)
C51 C56 H56A 120.3
C55 C56 H56A 120.3
C7 C71 H71A 109.5
C7 C71 H71B 109.5
H71A C71 H71B 109.5
C7 C71 H71C 109.5
H71A C71 H71C 109.5
H71B C71 H71C 109.5
C8 C81 H81A 109.5
C8 C81 H81B 109.5
H81A C81 H81B 109.5
C8 C81 H81C 109.5
H81A C81 H81C 109.5
H81B C81 H81C 109.5
C102 C101 C106 119.1(6)
C102 C101 C10 121.2(6)
C106 C101 C10 119.6(5)
C101 C102 C103 119.3(9)
C101 C102 H10A 120.3
C103 C102 H10A 120.3
C104 C103 C102 120.1(10)
C104 C103 H10B 120.0
C102 C103 H10B 120.0
C105 C104 C103 120.7(8)
C105 C104 H10C 119.6
C103 C104 H10C 119.6
C104 C105 C106 120.3(11)
C104 C105 H10D 119.9
C106 C105 H10D 119.9
C105 C106 C101 120.4(9)
C105 C106 H10E 119.8
C101 C106 H10E 119.8
C12 C121 H12A 109.5
C12 C121 H12B 109.5
H12A C121 H12B 109.5
C12 C121 H12C 109.5
H12A C121 H12C 109.5
H12B C121 H12C 109.5
C13 C131 H13A 109.5
C13 C131 H13B 109.5
H13A C131 H13B 109.5
C13 C131 H13C 109.5
H13A C131 H13C 109.5
H13B C131 H13C 109.5
C156 C151 C152 119.8(4)
C156 C151 C15 119.5(4)
C152 C151 C15 120.6(4)
C153 C152 C151 119.2(5)
C153 C152 H15A 120.4
C151 C152 H15A 120.4
C154 C153 C152 121.0(6)
C154 C153 H15B 119.5
C152 C153 H15B 119.5
C155 C154 C153 119.5(5)
C155 C154 H15C 120.2
C153 C154 H15C 120.2
C154 C155 C156 120.9(6)
C154 C155 H15D 119.6
C156 C155 H15D 119.6
C151 C156 C155 119.4(5)
C151 C156 H15E 120.3
C155 C156 H15E 120.3
C17 C171 H17A 109.5
C17 C171 H17B 109.5
H17A C171 H17B 109.5
C17 C171 H17C 109.5
H17A C171 H17C 109.5
H17B C171 H17C 109.5
C18 C181 H18A 109.5
C18 C181 H18B 109.5
H18A C181 H18B 109.5
C18 C181 H18C 109.5
H18A C181 H18C 109.5
H18B C181 H18C 109.5
C206 C201 C202 119.2(5)
C206 C201 C20 120.3(5)
C202 C201 C20 120.5(4)
C203 C202 C201 120.8(6)
C203 C202 H20A 119.6
C201 C202 H20A 119.6
C204 C203 C202 120.3(7)
C204 C203 H20B 119.9
C202 C203 H20B 119.9
C203 C204 C205 119.7(6)
C203 C204 H20C 120.2
C205 C204 H20C 120.2
C204 C205 C206 120.8(6)
C204 C205 H20D 119.6
C206 C205 H20D 119.6
C201 C206 C205 119.2(6)
C201 C206 H20E 120.4
C205 C206 H20E 120.4
N5 C401 C402 124.6(5)
N5 C401 H40A 117.7
C402 C401 H40A 117.7
C401 C402 C403 120.6(5)
C401 C402 H40B 119.7
C403 C402 H40B 119.7
N6 C403 C404 122.4(5)
N6 C403 C402 122.5(5)
C404 C403 C402 115.0(4)
C405 C404 C403 120.1(5)
C405 C404 H40C 120.0
C403 C404 H40C 120.0
N5 C405 C404 124.9(5)
N5 C405 H40D 117.6
C404 C405 H40D 117.6
N6 C406 H40E 109.5
N6 C406 H40F 109.5
H40E C406 H40F 109.5
N6 C406 H40G 109.5
H40E C406 H40G 109.5
H40F C406 H40G 109.5
N6 C407 H40H 109.5
N6 C407 H40I 109.5
H40H C407 H40I 109.5
N6 C407 H40J 109.5
H40H C407 H40J 109.5
H40I C407 H40J 109.5
N7 C501 C502 124.2(4)
N7 C501 H50A 117.9
C502 C501 H50A 117.9
C501 C502 C503 120.6(5)
C501 C502 H50B 119.7
C503 C502 H50B 119.7
N8 C503 C504 123.2(5)
N8 C503 C502 122.2(5)
C504 C503 C502 114.6(4)
C505 C504 C503 120.7(5)
C505 C504 H50C 119.7
C503 C504 H50C 119.7
N7 C505 C504 124.8(5)
N7 C505 H50D 117.6
C504 C505 H50D 117.6
N8 C506 H50E 109.5
N8 C506 H50F 109.5
H50E C506 H50F 109.5
N8 C506 H50G 109.5
H50E C506 H50G 109.5
H50F C506 H50G 109.5
N8 C507 H50H 109.5
N8 C507 H50I 109.5
H50H C507 H50I 109.5
N8 C507 H50J 109.5
H50H C507 H50J 109.5
H50I C507 H50J 109.5
Cl11 C100 Cl12 110.2(10)
Cl11 C100 Cl10 109.4(11)
Cl12 C100 Cl10 110.8(11)
Cl11 C100 H10F 108.8
Cl12 C100 H10F 108.8
Cl10 C100 H10F 108.8
Cl21 C200 Cl22 110.0(12)
Cl21 C200 Cl20 109.5(11)
Cl22 C200 Cl20 111.3(12)
Cl21 C200 H20F 108.6
Cl22 C200 H20F 108.6
Cl20 C200 H20F 108.6
Cl32 C300 Cl31 110.3(11)
Cl32 C300 Cl30 108.2(8)
Cl31 C300 Cl30 116.4(11)
Cl32 C300 H30A 107.2
Cl31 C300 H30A 107.2
Cl30 C300 H30A 107.2
Cl41 C400 Cl40 113.3(12)
Cl41 C400 Cl42 105.4(10)
Cl40 C400 Cl42 106.2(11)
Cl41 C400 H40K 110.6
Cl40 C400 H40K 110.6
Cl42 C400 H40K 110.6
Cl52 C500 Cl53 107.1(13)
Cl52 C500 Cl51 109.0(13)
Cl53 C500 Cl51 109.7(14)
Cl52 C500 H50K 110.3
Cl53 C500 H50K 110.3
Cl51 C500 H50K 110.3
Cl61 C600 Cl62 111.9(13)
Cl61 C600 Cl60 111.7(12)
Cl62 C600 Cl60 109.6(12)
Cl61 C600 H60A 107.9
Cl62 C600 H60A 107.8
Cl60 C600 H60A 107.8
Cl72 C700 Cl70 111.8(5)
Cl72 C700 Cl71 111.3(5)
Cl70 C700 Cl71 107.8(5)
Cl72 C700 H70A 108.6
Cl70 C700 H70A 108.6
Cl71 C700 H70A 108.6

loop_
_geom_bond_atom_site_label_1
_geom_bond_atom_site_label_2
_geom_bond_distance
Fe1 N2 1.979(4)
Fe1 N1 1.980(3)
Fe1 N3 1.986(4)
Fe1 N4 1.987(3)
Fe1 N5 2.000(4)
Fe1 N7 2.003(4)
N1 C4 1.384(6)
N1 C1 1.392(6)
N2 C9 1.378(5)
N2 C6 1.384(5)
N3 C11 1.378(5)
N3 C14 1.383(5)
N4 C16 1.376(5)
N4 C19 1.379(5)
N5 C405 1.347(6)
N5 C401 1.351(6)
N6 C403 1.347(6)
N6 C406 1.448(7)
N6 C407 1.465(8)
N7 C505 1.342(6)
N7 C501 1.343(6)
N8 C503 1.343(6)
N8 C506 1.441(7)
N8 C507 1.457(7)
C1 C20 1.393(6)
C1 C2 1.463(6)
C2 C3 1.364(7)
C2 C21 1.496(7)
C3 C4 1.461(6)
C3 C31 1.503(7)
C4 C5 1.387(6)
C5 C6 1.402(6)
C5 C51 1.503(6)
C6 C7 1.452(6)
C7 C8 1.354(6)
C7 C71 1.500(6)
C8 C9 1.460(6)
C8 C81 1.504(7)
C9 C10 1.391(6)
C10 C11 1.405(6)
C10 C101 1.490(6)
C11 C12 1.446(6)
C12 C13 1.360(6)
C12 C121 1.508(6)
C13 C14 1.451(6)
C13 C131 1.507(6)
C14 C15 1.390(6)
C15 C16 1.404(6)
C15 C151 1.509(6)
C16 C17 1.452(6)
C17 C18 1.365(6)
C17 C171 1.500(6)
C18 C19 1.465(6)
C18 C181 1.495(6)
C19 C20 1.385(6)
C20 C201 1.499(6)
C21 H21A 0.9800
C21 H21B 0.9800
C21 H21C 0.9800
C31 H31A 0.9800
C31 H31B 0.9800
C31 H31C 0.9800
C51 C52 1.373(8)
C51 C56 1.387(7)
C52 C53 1.397(8)
C52 H52A 0.9500
C53 C54 1.375(10)
C53 H53A 0.9500
C54 C55 1.357(10)
C54 H54A 0.9500
C55 C56 1.405(8)
C55 H55A 0.9500
C56 H56A 0.9500
C71 H71A 0.9800
C71 H71B 0.9800
C71 H71C 0.9800
C81 H81A 0.9800
C81 H81B 0.9800
C81 H81C 0.9800
C101 C102 1.371(9)
C101 C106 1.395(9)
C102 C103 1.417(11)
C102 H10A 0.9500
C103 C104 1.363(18)
C103 H10B 0.9500
C104 C105 1.350(18)
C104 H10C 0.9500
C105 C106 1.385(10)
C105 H10D 0.9500
C106 H10E 0.9500
C121 H12A 0.9800
C121 H12B 0.9800
C121 H12C 0.9800
C131 H13A 0.9800
C131 H13B 0.9800
C131 H13C 0.9800
C151 C156 1.386(7)
C151 C152 1.394(7)
C152 C153 1.385(7)
C152 H15A 0.9500
C153 C154 1.376(9)
C153 H15B 0.9500
C154 C155 1.366(9)
C154 H15C 0.9500
C155 C156 1.395(7)
C155 H15D 0.9500
C156 H15E 0.9500
C171 H17A 0.9800
C171 H17B 0.9800
C171 H17C 0.9800
C181 H18A 0.9800
C181 H18B 0.9800
C181 H18C 0.9800
C201 C206 1.390(7)
C201 C202 1.393(7)
C202 C203 1.376(8)
C202 H20A 0.9500
C203 C204 1.369(11)
C203 H20B 0.9500
C204 C205 1.383(11)
C204 H20C 0.9500
C205 C206 1.393(8)
C205 H20D 0.9500
C206 H20E 0.9500
C401 C402 1.357(7)
C401 H40A 0.9500
C402 C403 1.408(7)
C402 H40B 0.9500
C403 C404 1.406(7)
C404 C405 1.365(7)
C404 H40C 0.9500
C405 H40D 0.9500
C406 H40E 0.9800
C406 H40F 0.9800
C406 H40G 0.9800
C407 H40H 0.9800
C407 H40I 0.9800
C407 H40J 0.9800
C501 C502 1.361(7)
C501 H50A 0.9500
C502 C503 1.412(7)
C502 H50B 0.9500
C503 C504 1.395(7)
C504 C505 1.358(7)
C504 H50C 0.9500
C505 H50D 0.9500
C506 H50E 0.9800
C506 H50F 0.9800
C506 H50G 0.9800
C507 H50H 0.9800
C507 H50I 0.9800
C507 H50J 0.9800
C100 Cl11 1.732(14)
C100 Cl12 1.737(14)
C100 Cl10 1.752(14)
C100 H10F 1.0000
C200 Cl21 1.729(14)
C200 Cl22 1.732(15)
C200 Cl20 1.752(15)
C200 H20F 1.0000
C300 Cl32 1.724(12)
C300 Cl31 1.732(12)
C300 Cl30 1.757(13)
C300 H30A 1.0000
C400 Cl41 1.726(13)
C400 Cl40 1.741(15)
C400 Cl42 1.746(15)
C400 H40K 1.0000
C500 Cl52 1.745(14)
C500 Cl53 1.752(15)
C500 Cl51 1.764(15)
C500 H50K 1.0000
C600 Cl61 1.734(14)
C600 Cl62 1.735(14)
C600 Cl60 1.762(14)
C600 H60A 1.0000
C700 Cl72 1.718(10)
C700 Cl70 1.775(9)
C700 Cl71 1.779(10)
C700 H70A 1.0000
C800 H80A 1.0000

loop_
_geom_torsion_atom_site_label_1
_geom_torsion_atom_site_label_2
_geom_torsion_atom_site_label_3
_geom_torsion_atom_site_label_4
_geom_torsion
N2 Fe1 N1 C4 -16.2(4)
N3 Fe1 N1 C4 81.3(13)
N4 Fe1 N1 C4 170.8(4)
N5 Fe1 N1 C4 -101.4(4)
N7 Fe1 N1 C4 76.5(4)
N2 Fe1 N1 C1 -173.8(4)
N3 Fe1 N1 C1 -76.3(14)
N4 Fe1 N1 C1 13.2(4)
N5 Fe1 N1 C1 101.0(4)
N7 Fe1 N1 C1 -81.1(4)
N1 Fe1 N2 C9 -171.0(4)
N3 Fe1 N2 C9 15.6(4)
N4 Fe1 N2 C9 -79.2(13)
N5 Fe1 N2 C9 -77.0(4)
N7 Fe1 N2 C9 102.1(4)
N1 Fe1 N2 C6 -11.6(4)
N3 Fe1 N2 C6 174.9(4)
N4 Fe1 N2 C6 80.1(13)
N5 Fe1 N2 C6 82.3(4)
N7 Fe1 N2 C6 -98.6(4)
N2 Fe1 N3 C11 10.7(4)
N1 Fe1 N3 C11 -86.7(13)
N4 Fe1 N3 C11 -176.2(4)
N5 Fe1 N3 C11 96.0(4)
N7 Fe1 N3 C11 -81.9(4)
N2 Fe1 N3 C14 172.6(4)
N1 Fe1 N3 C14 75.2(14)
N4 Fe1 N3 C14 -14.4(4)
N5 Fe1 N3 C14 -102.2(4)
N7 Fe1 N3 C14 79.9(4)
N2 Fe1 N4 C16 83.5(13)
N1 Fe1 N4 C16 175.2(4)
N3 Fe1 N4 C16 -11.4(4)
N5 Fe1 N4 C16 81.3(4)
N7 Fe1 N4 C16 -97.8(4)
N2 Fe1 N4 C19 -76.8(13)
N1 Fe1 N4 C19 14.9(4)
N3 Fe1 N4 C19 -171.7(4)
N5 Fe1 N4 C19 -79.0(4)
N7 Fe1 N4 C19 101.9(4)
N2 Fe1 N5 C405 -86.6(4)
N1 Fe1 N5 C405 3.2(4)
N3 Fe1 N5 C405 -177.2(4)
N4 Fe1 N5 C405 93.1(4)
N7 Fe1 N5 C405 -109(4)
N2 Fe1 N5 C401 89.4(4)
N1 Fe1 N5 C401 179.2(3)
N3 Fe1 N5 C401 -1.1(4)
N4 Fe1 N5 C401 -90.9(4)
N7 Fe1 N5 C401 67(4)
N2 Fe1 N7 C505 -3.4(4)
N1 Fe1 N7 C505 -93.4(4)
N3 Fe1 N7 C505 87.1(4)
N4 Fe1 N7 C505 176.7(4)
N5 Fe1 N7 C505 19(4)
N2 Fe1 N7 C501 178.4(3)
N1 Fe1 N7 C501 88.4(4)
N3 Fe1 N7 C501 -91.1(4)
N4 Fe1 N7 C501 -1.5(4)
N5 Fe1 N7 C501 -159(4)
C4 N1 C1 C20 168.5(4)
Fe1 N1 C1 C20 -30.4(6)
C4 N1 C1 C2 -5.8(5)
Fe1 N1 C1 C2 155.3(3)
N1 C1 C2 C3 3.9(5)
C20 C1 C2 C3 -170.1(5)
N1 C1 C2 C21 -173.4(5)
C20 C1 C2 C21 12.5(8)
C1 C2 C3 C4 -0.4(5)
C21 C2 C3 C4 177.0(5)
C1 C2 C3 C31 -175.3(5)
C21 C2 C3 C31 2.2(8)
C1 N1 C4 C5 -167.7(4)
Fe1 N1 C4 C5 31.2(6)
C1 N1 C4 C3 5.5(5)
Fe1 N1 C4 C3 -155.5(3)
C2 C3 C4 N1 -3.2(5)
C31 C3 C4 N1 171.3(5)
C2 C3 C4 C5 169.7(5)
C31 C3 C4 C5 -15.7(8)
N1 C4 C5 C6 -15.3(7)
C3 C4 C5 C6 172.7(4)
N1 C4 C5 C51 164.2(4)
C3 C4 C5 C51 -7.9(7)
C9 N2 C6 C5 -169.4(4)
Fe1 N2 C6 C5 28.2(6)
C9 N2 C6 C7 5.5(5)
Fe1 N2 C6 C7 -157.0(3)
C4 C5 C6 N2 -15.6(7)
C51 C5 C6 N2 164.9(4)
C4 C5 C6 C7 170.5(4)
C51 C5 C6 C7 -8.9(7)
N2 C6 C7 C8 -3.1(5)
C5 C6 C7 C8 171.5(4)
N2 C6 C7 C71 175.5(5)
C5 C6 C7 C71 -10.0(8)
C6 C7 C8 C9 -0.5(5)
C71 C7 C8 C9 -179.1(5)
C6 C7 C8 C81 176.9(4)
C71 C7 C8 C81 -1.7(8)
C6 N2 C9 C10 167.7(4)
Fe1 N2 C9 C10 -29.7(6)
C6 N2 C9 C8 -5.8(5)
Fe1 N2 C9 C8 156.8(3)
C7 C8 C9 N2 4.0(5)
C81 C8 C9 N2 -173.4(5)
C7 C8 C9 C10 -169.3(5)
C81 C8 C9 C10 13.4(8)
N2 C9 C10 C11 14.4(7)
C8 C9 C10 C11 -173.2(5)
N2 C9 C10 C101 -165.2(4)
C8 C9 C10 C101 7.1(7)
C14 N3 C11 C10 168.8(4)
Fe1 N3 C11 C10 -26.5(6)
C14 N3 C11 C12 -5.6(5)
Fe1 N3 C11 C12 159.1(3)
C9 C10 C11 N3 15.1(7)
C101 C10 C11 N3 -165.2(5)
C9 C10 C11 C12 -171.5(5)
C101 C10 C11 C12 8.1(7)
N3 C11 C12 C13 3.2(5)
C10 C11 C12 C13 -170.9(5)
N3 C11 C12 C121 -174.0(5)
C10 C11 C12 C121 11.9(8)
C11 C12 C13 C14 0.5(5)
C121 C12 C13 C14 177.8(5)
C11 C12 C13 C131 -178.3(4)
C121 C12 C13 C131 -1.0(8)
C11 N3 C14 C15 -168.1(4)
Fe1 N3 C14 C15 27.3(6)
C11 N3 C14 C13 5.9(5)
Fe1 N3 C14 C13 -158.8(3)
C12 C13 C14 N3 -4.0(5)
C131 C13 C14 N3 174.8(5)
C12 C13 C14 C15 169.7(5)
C131 C13 C14 C15 -11.6(8)
N3 C14 C15 C16 -11.8(7)
C13 C14 C15 C16 175.4(4)
N3 C14 C15 C151 167.8(4)
C13 C14 C15 C151 -5.0(7)
C19 N4 C16 C15 -169.3(4)
Fe1 N4 C16 C15 27.5(6)
C19 N4 C16 C17 4.8(5)
Fe1 N4 C16 C17 -158.5(3)
C14 C15 C16 N4 -16.6(7)
C151 C15 C16 N4 163.7(4)
C14 C15 C16 C17 170.3(4)
C151 C15 C16 C17 -9.3(7)
N4 C16 C17 C18 -1.9(5)
C15 C16 C17 C18 171.9(4)
N4 C16 C17 C171 174.7(5)
C15 C16 C17 C171 -11.5(8)
C16 C17 C18 C19 -1.6(5)
C171 C17 C18 C19 -178.5(4)
C16 C17 C18 C181 174.9(5)
C171 C17 C18 C181 -2.0(8)
C16 N4 C19 C20 166.3(4)
Fe1 N4 C19 C20 -30.2(6)
C16 N4 C19 C18 -5.8(5)
Fe1 N4 C19 C18 157.7(3)
C17 C18 C19 N4 4.7(5)
C181 C18 C19 N4 -171.8(5)
C17 C18 C19 C20 -167.2(4)
C181 C18 C19 C20 16.4(8)
N4 C19 C20 C1 14.2(7)
C18 C19 C20 C1 -175.0(4)
N4 C19 C20 C201 -163.1(4)
C18 C19 C20 C201 7.7(7)
N1 C1 C20 C19 17.5(7)
C2 C1 C20 C19 -169.2(4)
N1 C1 C20 C201 -165.2(4)
C2 C1 C20 C201 8.1(7)
C4 C5 C51 C52 -71.4(6)
C6 C5 C51 C52 108.0(6)
C4 C5 C51 C56 108.1(5)
C6 C5 C51 C56 -72.4(6)
C56 C51 C52 C53 -1.4(8)
C5 C51 C52 C53 178.2(5)
C51 C52 C53 C54 0.3(10)
C52 C53 C54 C55 1.5(10)
C53 C54 C55 C56 -2.0(10)
C52 C51 C56 C55 0.8(8)
C5 C51 C56 C55 -178.7(5)
C54 C55 C56 C51 0.9(9)
C9 C10 C101 C102 73.0(7)
C11 C10 C101 C102 -106.7(6)
C9 C10 C101 C106 -106.0(6)
C11 C10 C101 C106 74.3(7)
C106 C101 C102 C103 1.5(9)
C10 C101 C102 C103 -177.5(6)
C101 C102 C103 C104 1.5(12)
C102 C103 C104 C105 -3.0(15)
C103 C104 C105 C106 1.4(15)
C104 C105 C106 C101 1.7(12)
C102 C101 C106 C105 -3.1(9)
C10 C101 C106 C105 175.9(6)
C14 C15 C151 C156 107.4(5)
C16 C15 C151 C156 -73.0(6)
C14 C15 C151 C152 -73.8(6)
C16 C15 C151 C152 105.9(5)
C156 C151 C152 C153 1.8(7)
C15 C151 C152 C153 -177.1(4)
C151 C152 C153 C154 -2.4(8)
C152 C153 C154 C155 1.6(9)
C153 C154 C155 C156 -0.2(9)
C152 C151 C156 C155 -0.4(7)
C15 C151 C156 C155 178.4(4)
C154 C155 C156 C151 -0.4(8)
C19 C20 C201 C206 -110.0(5)
C1 C20 C201 C206 72.5(6)
C19 C20 C201 C202 70.6(6)
C1 C20 C201 C202 -106.9(5)
C206 C201 C202 C203 -1.4(8)
C20 C201 C202 C203 178.0(5)
C201 C202 C203 C204 1.0(9)
C202 C203 C204 C205 1.0(10)
C203 C204 C205 C206 -2.6(10)
C202 C201 C206 C205 -0.2(8)
C20 C201 C206 C205 -179.6(5)
C204 C205 C206 C201 2.2(9)
C405 N5 C401 C402 -1.3(7)
Fe1 N5 C401 C402 -177.7(4)
N5 C401 C402 C403 -0.3(8)
C406 N6 C403 C404 -5.6(8)
C407 N6 C403 C404 -179.8(6)
C406 N6 C403 C402 174.0(5)
C407 N6 C403 C402 -0.2(8)
C401 C402 C403 N6 -177.7(5)
C401 C402 C403 C404 2.0(7)
N6 C403 C404 C405 177.7(5)
C402 C403 C404 C405 -2.0(7)
C401 N5 C405 C404 1.3(7)
Fe1 N5 C405 C404 177.7(4)
C403 C404 C405 N5 0.3(8)
C505 N7 C501 C502 -0.8(7)
Fe1 N7 C501 C502 177.5(4)
N7 C501 C502 C503 0.7(8)
C506 N8 C503 C504 -176.1(6)
C507 N8 C503 C504 -6.1(8)
C506 N8 C503 C502 3.1(8)
C507 N8 C503 C502 173.0(5)
C501 C502 C503 N8 -179.4(5)
C501 C502 C503 C504 -0.2(7)
N8 C503 C504 C505 179.2(5)
C502 C503 C504 C505 -0.1(8)
C501 N7 C505 C504 0.5(8)
Fe1 N7 C505 C504 -177.9(5)
C503 C504 C505 N7 -0.1(9)
